data_7025591
loop_
_publ_author_name
'Wong, Allison W.'
'Miller, Kevin L.'
'Diaconescu, Paula L.'

_publ_section_title
;
 Reactions of aromatic N-heterocycles with a lutetium benzyl complex
 supported by a ferrocene-diamide ligand.
;
_journal_issue 29
_journal_name_full 'Dalton transactions (Cambridge, England : 2003)'
_journal_page_first 6726
_journal_page_last 6731
_journal_paper_doi 10.1039/c001927e
_journal_volume 39
_journal_year 2010
_chemical_formula_moiety 'C43 H59 Fe Lu N2 O2'
_chemical_formula_sum 'C43 H59 Fe Lu N2 O2'
_chemical_formula_weight 866.74
_chemical_name_systematic
;
?
;
_space_group_IT_number 15
_symmetry_cell_setting monoclinic
_symmetry_space_group_name_Hall '-C 2yc'
_symmetry_space_group_name_H-M 'C 1 2/c 1'
_atom_sites_solution_hydrogens geom
_atom_sites_solution_primary direct
_atom_sites_solution_secondary difmap
_audit_creation_method SHELXL-97
_cell_angle_alpha 90.00
_cell_angle_beta 108.573(2)
_cell_angle_gamma 90.00
_cell_formula_units_Z 8
_cell_length_a 20.580(2)
_cell_length_b 16.204(2)
_cell_length_c 23.747(3)
_cell_measurement_reflns_used 4012
_cell_measurement_temperature 100(2)
_cell_measurement_theta_max 23.16
_cell_measurement_theta_min 3.91
_cell_volume 7506.7(15)
_computing_cell_refinement 'Bruker APEX11'
_computing_data_collection 'Bruker APEX11'
_computing_data_reduction 'Bruker SAINT'
_computing_molecular_graphics 'Bruker SHELXTL'
_computing_publication_material 'Bruker SHELXTL'
_computing_structure_refinement 'SHELXL-97 (Sheldrick, 1997)'
_computing_structure_solution 'SHELXS-97 (Sheldrick, 1990)'
_diffrn_ambient_temperature 100(2)
_diffrn_measured_fraction_theta_full 0.995
_diffrn_measured_fraction_theta_max 0.995
_diffrn_measurement_device_type 'CCD area detector'
_diffrn_measurement_method 'phi and omega scans'
_diffrn_radiation_monochromator graphite
_diffrn_radiation_source 'fine-focus sealed tube'
_diffrn_radiation_type MoK\a
_diffrn_radiation_wavelength 0.71073
_diffrn_reflns_av_R_equivalents 0.0663
_diffrn_reflns_av_sigmaI/netI 0.0659
_diffrn_reflns_limit_h_max 26
_diffrn_reflns_limit_h_min -26
_diffrn_reflns_limit_k_max 20
_diffrn_reflns_limit_k_min -20
_diffrn_reflns_limit_l_max 30
_diffrn_reflns_limit_l_min -30
_diffrn_reflns_number 30553
_diffrn_reflns_theta_full 25.00
_diffrn_reflns_theta_max 27.06
_diffrn_reflns_theta_min 3.75
_exptl_absorpt_coefficient_mu 3.040
_exptl_absorpt_correction_T_max 0.8881
_exptl_absorpt_correction_T_min 0.7930
_exptl_absorpt_correction_type multi-scan
_exptl_absorpt_process_details 'Sadabs (Bruker)'
_exptl_crystal_colour orange
_exptl_crystal_density_diffrn 1.534
_exptl_crystal_density_method 'not measured'
_exptl_crystal_description block
_exptl_crystal_F_000 3552
_exptl_crystal_size_max 0.08
_exptl_crystal_size_mid 0.08
_exptl_crystal_size_min 0.04
_refine_diff_density_max 1.210
_refine_diff_density_min -0.819
_refine_diff_density_rms 0.129
_refine_ls_extinction_method none
_refine_ls_goodness_of_fit_ref 0.994
_refine_ls_hydrogen_treatment constr
_refine_ls_matrix_type full
_refine_ls_number_parameters 442
_refine_ls_number_reflns 8207
_refine_ls_number_restraints 0
_refine_ls_restrained_S_all 0.994
_refine_ls_R_factor_all 0.0685
_refine_ls_R_factor_gt 0.0364
_refine_ls_shift/su_max 0.004
_refine_ls_shift/su_mean 0.000
_refine_ls_structure_factor_coef Fsqd
_refine_ls_weighting_details 'calc w=1/[\s^2^(Fo^2^)+(0.0334P)^2^+0.0000P] where P=(Fo^2^+2Fc^2^)/3'
_refine_ls_weighting_scheme calc
_refine_ls_wR_factor_gt 0.0729
_refine_ls_wR_factor_ref 0.0826
_reflns_number_gt 5572
_reflns_number_total 8207
_reflns_threshold_expression >2sigma(I)
_cod_data_source_file c001927e.txt
_cod_data_source_block 1Ad-DME
_cod_original_sg_symbol_H-M 'C 2/c'
_cod_database_code 7025591

loop_
_symmetry_equiv_pos_as_xyz
'x, y, z'
'-x, y, -z+1/2'
'x+1/2, y+1/2, z'
'-x+1/2, y+1/2, -z+1/2'
'-x, -y, -z'
'x, -y, z-1/2'
'-x+1/2, -y+1/2, -z'
'x+1/2, -y+1/2, z-1/2'

loop_
_atom_site_label
_atom_site_type_symbol
_atom_site_fract_x
_atom_site_fract_y
_atom_site_fract_z
_atom_site_U_iso_or_equiv
_atom_site_adp_type
_atom_site_occupancy
_atom_site_symmetry_multiplicity
_atom_site_calc_flag
_atom_site_refinement_flags
Lu1 Lu 1.008921(9) 0.254176(12) 0.079137(8) 0.01717(6) Uani 1 1 d .
Fe1 Fe 0.89412(3) 0.38440(4) 0.10241(3) 0.01865(16) Uani 1 1 d .
N1 N 0.94373(19) 0.3175(2) -0.00296(16) 0.0189(8) Uani 1 1 d .
N2 N 0.93340(19) 0.1952(2) 0.11546(17) 0.0207(9) Uani 1 1 d .
O1 O 1.09154(15) 0.25787(18) 0.17521(13) 0.0200(7) Uani 1 1 d .
O2 O 1.10308(15) 0.34439(18) 0.08785(14) 0.0210(7) Uani 1 1 d .
C1 C 1.0688(2) 0.1475(3) 0.0462(2) 0.0222(11) Uani 1 1 d .
H1A H 1.0428 0.0954 0.0437 0.027 Uiso 1 1 calc R
H1B H 1.0685 0.1613 0.0055 0.027 Uiso 1 1 calc R
C2 C 1.1403(2) 0.1320(3) 0.0828(2) 0.0185(10) Uani 1 1 d .
C3 C 1.1574(2) 0.0771(3) 0.1313(2) 0.0204(10) Uani 1 1 d .
H3A H 1.1217 0.0468 0.1392 0.024 Uiso 1 1 calc R
C4 C 1.2243(2) 0.0654(3) 0.1681(2) 0.0192(10) Uani 1 1 d .
C5 C 1.2769(2) 0.1075(3) 0.1559(2) 0.0218(11) Uani 1 1 d .
H5A H 1.3229 0.0993 0.1805 0.026 Uiso 1 1 calc R
C6 C 1.2630(2) 0.1617(3) 0.1082(2) 0.0208(10) Uani 1 1 d .
C7 C 1.1959(2) 0.1740(3) 0.0731(2) 0.0200(10) Uani 1 1 d .
H7A H 1.1868 0.2124 0.0413 0.024 Uiso 1 1 calc R
C8 C 1.2389(2) 0.0091(3) 0.2213(2) 0.0251(11) Uani 1 1 d .
H8A H 1.2883 0.0082 0.2423 0.038 Uiso 1 1 calc R
H8B H 1.2231 -0.0468 0.2080 0.038 Uiso 1 1 calc R
H8C H 1.2147 0.0294 0.2480 0.038 Uiso 1 1 calc R
C9 C 1.3208(2) 0.2044(3) 0.0935(2) 0.0291(12) Uani 1 1 d .
H9A H 1.3646 0.1888 0.1227 0.044 Uiso 1 1 calc R
H9B H 1.3148 0.2643 0.0945 0.044 Uiso 1 1 calc R
H9C H 1.3205 0.1879 0.0537 0.044 Uiso 1 1 calc R
C10 C 1.0923(3) 0.1957(3) 0.2194(2) 0.0248(11) Uani 1 1 d .
H10A H 1.1298 0.2073 0.2560 0.037 Uiso 1 1 calc R
H10B H 1.0990 0.1411 0.2043 0.037 Uiso 1 1 calc R
H10C H 1.0486 0.1968 0.2276 0.037 Uiso 1 1 calc R
C11 C 1.1585(2) 0.2933(3) 0.1850(2) 0.0264(11) Uani 1 1 d .
H11A H 1.1893 0.2527 0.1753 0.032 Uiso 1 1 calc R
H11B H 1.1789 0.3101 0.2270 0.032 Uiso 1 1 calc R
C12 C 1.1489(2) 0.3665(3) 0.1452(2) 0.0266(11) Uani 1 1 d .
H12A H 1.1295 0.4129 0.1618 0.032 Uiso 1 1 calc R
H12B H 1.1935 0.3842 0.1418 0.032 Uiso 1 1 calc R
C13 C 1.1111(2) 0.3937(3) 0.0402(2) 0.0259(11) Uani 1 1 d .
H13A H 1.1536 0.4256 0.0546 0.039 Uiso 1 1 calc R
H13B H 1.0721 0.4315 0.0259 0.039 Uiso 1 1 calc R
H13C H 1.1130 0.3577 0.0077 0.039 Uiso 1 1 calc R
C14 C 0.9174(2) 0.3830(3) 0.02093(19) 0.0200(10) Uani 1 1 d .
C15 C 0.8468(2) 0.4025(3) 0.0138(2) 0.0205(10) Uani 1 1 d .
H15A H 0.8060 0.3713 -0.0115 0.025 Uiso 1 1 calc R
C16 C 0.8445(3) 0.4752(3) 0.0474(2) 0.0239(11) Uani 1 1 d .
H16A H 0.8020 0.5040 0.0489 0.029 Uiso 1 1 calc R
C17 C 0.9121(2) 0.4996(3) 0.0776(2) 0.0231(11) Uani 1 1 d .
H17A H 0.9261 0.5484 0.1045 0.028 Uiso 1 1 calc R
C18 C 0.9577(2) 0.4428(3) 0.0626(2) 0.0215(11) Uani 1 1 d .
H18A H 1.0089 0.4444 0.0786 0.026 Uiso 1 1 calc R
C19 C 0.9074(2) 0.2633(3) 0.1373(2) 0.0207(10) Uani 1 1 d .
C20 C 0.8384(2) 0.2917(3) 0.1229(2) 0.0228(11) Uani 1 1 d .
H20A H 0.7976 0.2645 0.0942 0.027 Uiso 1 1 calc R
C21 C 0.8364(3) 0.3646(3) 0.1562(2) 0.0260(11) Uani 1 1 d .
H21A H 0.7943 0.3959 0.1556 0.031 Uiso 1 1 calc R
C22 C 0.9044(3) 0.3844(3) 0.1902(2) 0.0250(11) Uani 1 1 d .
H22A H 0.9190 0.4323 0.2180 0.030 Uiso 1 1 calc R
C23 C 0.9482(3) 0.3237(3) 0.1785(2) 0.0210(10) Uani 1 1 d .
H23A H 0.9993 0.3228 0.1960 0.025 Uiso 1 1 calc R
C24 C 0.8955(2) 0.2822(3) -0.0577(2) 0.0188(10) Uani 1 1 d .
H24A H 0.8550 0.2603 -0.0479 0.023 Uiso 1 1 calc R
C25 C 0.9289(2) 0.2101(3) -0.0801(2) 0.0220(11) Uani 1 1 d .
H25A H 0.9470 0.1694 -0.0472 0.026 Uiso 1 1 calc R
C26 C 0.9880(2) 0.2407(3) -0.1007(2) 0.0239(10) Uani 1 1 d .
H26A H 1.0098 0.1934 -0.1140 0.029 Uiso 1 1 calc R
H26B H 1.0230 0.2681 -0.0674 0.029 Uiso 1 1 calc R
C27 C 0.9603(2) 0.3019(3) -0.1521(2) 0.0256(11) Uani 1 1 d .
H27A H 0.9989 0.3218 -0.1656 0.031 Uiso 1 1 calc R
C28 C 0.9291(2) 0.3748(3) -0.1295(2) 0.0233(11) Uani 1 1 d .
H28A H 0.9124 0.4163 -0.1615 0.028 Uiso 1 1 calc R
H28B H 0.9643 0.4013 -0.0958 0.028 Uiso 1 1 calc R
C29 C 0.8692(2) 0.3447(3) -0.1093(2) 0.0212(10) Uani 1 1 d .
H29A H 0.8477 0.3929 -0.0957 0.025 Uiso 1 1 calc R
C30 C 0.8154(2) 0.3019(3) -0.1615(2) 0.0265(12) Uani 1 1 d .
H30A H 0.7769 0.2823 -0.1486 0.032 Uiso 1 1 calc R
H30B H 0.7971 0.3418 -0.1943 0.032 Uiso 1 1 calc R
C31 C 0.8478(3) 0.2285(3) -0.1836(2) 0.0296(12) Uani 1 1 d .
H31A H 0.8125 0.2005 -0.2172 0.036 Uiso 1 1 calc R
C32 C 0.9065(3) 0.2590(3) -0.2040(2) 0.0299(12) Uani 1 1 d .
H32A H 0.8889 0.2982 -0.2374 0.036 Uiso 1 1 calc R
H32B H 0.9277 0.2119 -0.2182 0.036 Uiso 1 1 calc R
C33 C 0.8757(2) 0.1679(3) -0.1320(2) 0.0270(12) Uani 1 1 d .
H33A H 0.8375 0.1473 -0.1189 0.032 Uiso 1 1 calc R
H33B H 0.8968 0.1201 -0.1455 0.032 Uiso 1 1 calc R
C34 C 0.8817(2) 0.1302(3) 0.0933(2) 0.0197(10) Uani 1 1 d .
H34A H 0.8411 0.1557 0.0632 0.024 Uiso 1 1 calc R
C35 C 0.8566(2) 0.0909(3) 0.1424(2) 0.0192(10) Uani 1 1 d .
H35A H 0.8403 0.1355 0.1638 0.023 Uiso 1 1 calc R
C36 C 0.9152(2) 0.0435(3) 0.1869(2) 0.0237(11) Uani 1 1 d .
H36A H 0.8991 0.0197 0.2185 0.028 Uiso 1 1 calc R
H36B H 0.9536 0.0815 0.2057 0.028 Uiso 1 1 calc R
C37 C 0.9397(2) -0.0258(3) 0.1543(2) 0.0268(12) Uani 1 1 d .
H37A H 0.9776 -0.0571 0.1834 0.032 Uiso 1 1 calc R
C38 C 0.9659(2) 0.0130(3) 0.1070(2) 0.0270(12) Uani 1 1 d .
H38A H 1.0044 0.0508 0.1260 0.032 Uiso 1 1 calc R
H38B H 0.9829 -0.0307 0.0861 0.032 Uiso 1 1 calc R
C39 C 0.9078(2) 0.0606(3) 0.0626(2) 0.0248(11) Uani 1 1 d .
H39A H 0.9250 0.0847 0.0313 0.030 Uiso 1 1 calc R
C40 C 0.8475(3) 0.0019(3) 0.0332(2) 0.0349(14) Uani 1 1 d .
H40A H 0.8098 0.0329 0.0046 0.042 Uiso 1 1 calc R
H40B H 0.8627 -0.0420 0.0112 0.042 Uiso 1 1 calc R
C41 C 0.8794(3) -0.0846(3) 0.1257(3) 0.0361(14) Uani 1 1 d .
H41A H 0.8949 -0.1302 0.1052 0.043 Uiso 1 1 calc R
H41B H 0.8626 -0.1088 0.1568 0.043 Uiso 1 1 calc R
C42 C 0.8219(2) -0.0370(3) 0.0813(2) 0.0302(12) Uani 1 1 d .
H42A H 0.7830 -0.0752 0.0622 0.036 Uiso 1 1 calc R
C43 C 0.7975(2) 0.0310(3) 0.1144(2) 0.0239(11) Uani 1 1 d .
H43A H 0.7815 0.0063 0.1457 0.029 Uiso 1 1 calc R
H43B H 0.7587 0.0611 0.0864 0.029 Uiso 1 1 calc R

loop_
_atom_site_aniso_label
_atom_site_aniso_U_11
_atom_site_aniso_U_22
_atom_site_aniso_U_33
_atom_site_aniso_U_23
_atom_site_aniso_U_13
_atom_site_aniso_U_12
Lu1 0.01408(10) 0.01840(10) 0.01830(10) 0.00195(10) 0.00415(7) 0.00060(9)
Fe1 0.0182(4) 0.0165(3) 0.0216(4) 0.0024(3) 0.0069(3) 0.0019(3)
N1 0.018(2) 0.019(2) 0.019(2) 0.0029(16) 0.0062(17) 0.0015(16)
N2 0.018(2) 0.015(2) 0.029(2) -0.0026(17) 0.0077(18) 0.0029(16)
O1 0.0205(16) 0.0223(17) 0.0171(15) 0.0043(14) 0.0058(13) 0.0008(14)
O2 0.0184(18) 0.0199(17) 0.0237(18) 0.0040(14) 0.0052(15) -0.0034(14)
C1 0.018(3) 0.026(3) 0.021(3) 0.000(2) 0.004(2) 0.000(2)
C2 0.020(2) 0.018(2) 0.020(3) -0.0079(19) 0.009(2) 0.0027(19)
C3 0.022(3) 0.020(2) 0.021(3) -0.003(2) 0.010(2) 0.000(2)
C4 0.019(3) 0.017(2) 0.021(3) -0.0022(19) 0.006(2) 0.0069(19)
C5 0.016(2) 0.023(3) 0.024(3) -0.009(2) 0.002(2) 0.000(2)
C6 0.021(3) 0.015(2) 0.026(3) -0.007(2) 0.006(2) 0.0023(19)
C7 0.025(3) 0.015(2) 0.021(3) 0.0005(19) 0.008(2) 0.0018(19)
C8 0.026(3) 0.022(3) 0.023(3) -0.001(2) 0.002(2) 0.005(2)
C9 0.023(3) 0.027(3) 0.040(3) -0.002(2) 0.014(2) -0.006(2)
C10 0.034(3) 0.024(3) 0.016(3) 0.001(2) 0.008(2) 0.005(2)
C11 0.020(3) 0.032(3) 0.022(3) -0.003(2) -0.001(2) -0.002(2)
C12 0.023(3) 0.023(3) 0.031(3) -0.003(2) 0.005(2) -0.007(2)
C13 0.022(3) 0.028(3) 0.033(3) 0.005(2) 0.016(2) -0.003(2)
C14 0.022(3) 0.020(2) 0.018(2) 0.0065(19) 0.006(2) 0.004(2)
C15 0.016(2) 0.023(2) 0.022(3) 0.005(2) 0.006(2) 0.003(2)
C16 0.026(3) 0.015(2) 0.029(3) 0.011(2) 0.007(2) 0.005(2)
C17 0.025(3) 0.016(2) 0.030(3) 0.002(2) 0.012(2) -0.001(2)
C18 0.020(3) 0.015(2) 0.029(3) 0.007(2) 0.007(2) 0.0005(19)
C19 0.025(2) 0.017(2) 0.023(2) 0.0046(19) 0.012(2) -0.002(2)
C20 0.022(3) 0.018(2) 0.031(3) 0.005(2) 0.012(2) 0.003(2)
C21 0.026(3) 0.024(3) 0.035(3) 0.008(2) 0.019(2) 0.007(2)
C22 0.034(3) 0.019(2) 0.022(3) 0.001(2) 0.010(2) 0.006(2)
C23 0.027(3) 0.019(2) 0.020(3) 0.005(2) 0.012(2) 0.006(2)
C24 0.012(2) 0.020(2) 0.023(3) 0.007(2) 0.005(2) -0.0017(18)
C25 0.022(3) 0.019(2) 0.020(3) 0.003(2) -0.001(2) -0.002(2)
C26 0.018(2) 0.029(3) 0.022(2) -0.007(2) 0.0031(19) 0.000(2)
C27 0.020(3) 0.031(3) 0.029(3) 0.005(2) 0.012(2) 0.002(2)
C28 0.020(3) 0.025(3) 0.023(3) 0.004(2) 0.006(2) 0.000(2)
C29 0.022(3) 0.024(3) 0.019(3) 0.002(2) 0.008(2) 0.006(2)
C30 0.022(3) 0.034(3) 0.022(3) 0.009(2) 0.005(2) 0.006(2)
C31 0.024(3) 0.033(3) 0.023(3) 0.003(2) -0.004(2) -0.003(2)
C32 0.036(3) 0.028(3) 0.023(3) 0.003(2) 0.006(2) 0.012(2)
C33 0.022(3) 0.021(3) 0.033(3) 0.000(2) 0.001(2) -0.002(2)
C34 0.019(3) 0.022(2) 0.018(3) -0.003(2) 0.006(2) 0.003(2)
C35 0.016(2) 0.019(2) 0.022(3) -0.0034(19) 0.005(2) -0.0020(19)
C36 0.020(3) 0.023(3) 0.024(3) 0.002(2) 0.002(2) -0.005(2)
C37 0.016(3) 0.015(2) 0.046(3) 0.006(2) 0.005(2) 0.003(2)
C38 0.014(3) 0.015(2) 0.052(3) -0.009(2) 0.011(2) -0.0006(19)
C39 0.016(3) 0.027(3) 0.031(3) -0.008(2) 0.008(2) -0.004(2)
C40 0.021(3) 0.040(3) 0.044(3) -0.027(3) 0.011(3) -0.008(2)
C41 0.025(3) 0.020(3) 0.066(4) -0.014(3) 0.018(3) -0.008(2)
C42 0.017(3) 0.028(3) 0.045(3) -0.013(2) 0.010(2) -0.008(2)
C43 0.012(2) 0.026(3) 0.035(3) 0.002(2) 0.009(2) -0.002(2)

loop_
_atom_type_symbol
_atom_type_description
_atom_type_scat_dispersion_real
_atom_type_scat_dispersion_imag
_atom_type_scat_source
C C 0.0033 0.0016 'International Tables Vol C Tables 4.2.6.8 and 6.1.1.4'
H H 0.0000 0.0000 'International Tables Vol C Tables 4.2.6.8 and 6.1.1.4'
N N 0.0061 0.0033 'International Tables Vol C Tables 4.2.6.8 and 6.1.1.4'
O O 0.0106 0.0060 'International Tables Vol C Tables 4.2.6.8 and 6.1.1.4'
Fe Fe 0.3463 0.8444 'International Tables Vol C Tables 4.2.6.8 and 6.1.1.4'
Lu Lu -0.4720 5.8584 'International Tables Vol C Tables 4.2.6.8 and 6.1.1.4'

loop_
_geom_angle_atom_site_label_1
_geom_angle_atom_site_label_2
_geom_angle_atom_site_label_3
_geom_angle
N2 Lu1 N1 103.70(13)
N2 Lu1 O1 90.76(12)
N1 Lu1 O1 151.07(12)
N2 Lu1 O2 151.77(12)
N1 Lu1 O2 92.28(12)
O1 Lu1 O2 65.62(10)
N2 Lu1 C1 108.23(15)
N1 Lu1 C1 105.97(15)
O1 Lu1 C1 92.66(13)
O2 Lu1 C1 88.98(14)
N2 Lu1 C19 28.67(12)
N1 Lu1 C19 94.00(13)
O1 Lu1 C19 86.80(12)
O2 Lu1 C19 128.83(12)
C1 Lu1 C19 136.75(14)
N2 Lu1 C14 93.85(13)
N1 Lu1 C14 28.55(13)
O1 Lu1 C14 127.38(12)
O2 Lu1 C14 89.23(12)
C1 Lu1 C14 134.30(14)
C19 Lu1 C14 73.99(13)
N2 Lu1 Fe1 65.70(9)
N1 Lu1 Fe1 66.09(10)
O1 Lu1 Fe1 98.79(7)
O2 Lu1 Fe1 101.33(7)
C1 Lu1 Fe1 166.99(11)
C19 Lu1 Fe1 38.89(9)
C14 Lu1 Fe1 39.34(9)
C16 Fe1 C17 40.63(18)
C16 Fe1 C22 122.06(19)
C17 Fe1 C22 109.24(19)
C16 Fe1 C21 104.2(2)
C17 Fe1 C21 121.77(19)
C22 Fe1 C21 40.72(19)
C16 Fe1 C15 41.39(18)
C17 Fe1 C15 68.84(19)
C22 Fe1 C15 156.96(18)
C21 Fe1 C15 119.35(19)
C16 Fe1 C20 118.96(19)
C17 Fe1 C20 156.30(19)
C22 Fe1 C20 68.7(2)
C21 Fe1 C20 41.12(18)
C15 Fe1 C20 103.41(19)
C16 Fe1 C23 160.63(19)
C17 Fe1 C23 126.93(19)
C22 Fe1 C23 40.85(17)
C21 Fe1 C23 68.34(19)
C15 Fe1 C23 157.93(18)
C20 Fe1 C23 67.98(19)
C16 Fe1 C18 68.56(19)
C17 Fe1 C18 41.08(17)
C22 Fe1 C18 126.52(19)
C21 Fe1 C18 160.35(19)
C15 Fe1 C18 68.09(18)
C20 Fe1 C18 158.46(19)
C23 Fe1 C18 112.15(19)
C16 Fe1 C19 155.12(19)
C17 Fe1 C19 162.99(18)
C22 Fe1 C19 68.86(18)
C21 Fe1 C19 68.58(18)
C15 Fe1 C19 119.84(18)
C20 Fe1 C19 40.16(17)
C23 Fe1 C19 40.70(17)
C18 Fe1 C19 125.54(18)
C16 Fe1 C14 68.57(18)
C17 Fe1 C14 68.43(18)
C22 Fe1 C14 162.08(18)
C21 Fe1 C14 156.08(19)
C15 Fe1 C14 40.34(16)
C20 Fe1 C14 120.89(19)
C23 Fe1 C14 125.34(17)
C18 Fe1 C14 40.12(17)
C19 Fe1 C14 107.85(17)
C16 Fe1 Lu1 126.37(14)
C17 Fe1 Lu1 109.24(13)
C22 Fe1 Lu1 108.82(13)
C21 Fe1 Lu1 126.21(13)
C15 Fe1 Lu1 92.91(13)
C20 Fe1 Lu1 93.18(13)
C23 Fe1 Lu1 68.15(13)
C18 Fe1 Lu1 68.32(12)
C19 Fe1 Lu1 57.89(12)
C14 Fe1 Lu1 57.97(12)
C14 N1 C24 114.4(4)
C14 N1 Lu1 101.4(3)
C24 N1 Lu1 129.7(3)
C19 N2 C34 112.3(4)
C19 N2 Lu1 101.6(3)
C34 N2 Lu1 133.3(3)
C11 O1 C10 111.7(3)
C11 O1 Lu1 121.3(3)
C10 O1 Lu1 121.1(3)
C12 O2 C13 113.8(3)
C12 O2 Lu1 120.4(3)
C13 O2 Lu1 124.5(3)
C2 C1 Lu1 116.8(3)
C2 C1 H1A 108.1
Lu1 C1 H1A 108.1
C2 C1 H1B 108.1
Lu1 C1 H1B 108.1
H1A C1 H1B 107.3
C3 C2 C7 115.7(4)
C3 C2 C1 122.2(4)
C7 C2 C1 122.1(4)
C4 C3 C2 122.7(4)
C4 C3 H3A 118.7
C2 C3 H3A 118.7
C5 C4 C3 119.0(4)
C5 C4 C8 120.8(4)
C3 C4 C8 120.2(4)
C4 C5 C6 120.7(4)
C4 C5 H5A 119.7
C6 C5 H5A 119.7
C7 C6 C5 119.3(4)
C7 C6 C9 120.3(4)
C5 C6 C9 120.4(4)
C6 C7 C2 122.6(4)
C6 C7 H7A 118.7
C2 C7 H7A 118.7
C4 C8 H8A 109.5
C4 C8 H8B 109.5
H8A C8 H8B 109.5
C4 C8 H8C 109.5
H8A C8 H8C 109.5
H8B C8 H8C 109.5
C6 C9 H9A 109.5
C6 C9 H9B 109.5
H9A C9 H9B 109.5
C6 C9 H9C 109.5
H9A C9 H9C 109.5
H9B C9 H9C 109.5
O1 C10 H10A 109.5
O1 C10 H10B 109.5
H10A C10 H10B 109.5
O1 C10 H10C 109.5
H10A C10 H10C 109.5
H10B C10 H10C 109.5
O1 C11 C12 106.7(4)
O1 C11 H11A 110.4
C12 C11 H11A 110.4
O1 C11 H11B 110.4
C12 C11 H11B 110.4
H11A C11 H11B 108.6
O2 C12 C11 108.5(4)
O2 C12 H12A 110.0
C11 C12 H12A 110.0
O2 C12 H12B 110.0
C11 C12 H12B 110.0
H12A C12 H12B 108.4
O2 C13 H13A 109.5
O2 C13 H13B 109.5
H13A C13 H13B 109.5
O2 C13 H13C 109.5
H13A C13 H13C 109.5
H13B C13 H13C 109.5
N1 C14 C15 128.9(4)
N1 C14 C18 125.3(4)
C15 C14 C18 105.7(4)
N1 C14 Fe1 127.3(3)
C15 C14 Fe1 66.2(3)
C18 C14 Fe1 67.5(3)
N1 C14 Lu1 50.0(2)
C15 C14 Lu1 134.5(3)
C18 C14 Lu1 90.7(3)
Fe1 C14 Lu1 82.70(13)
C16 C15 C14 109.0(4)
C16 C15 Fe1 68.4(3)
C14 C15 Fe1 73.4(3)
C16 C15 H15A 125.5
C14 C15 H15A 125.5
Fe1 C15 H15A 125.5
C17 C16 C15 108.2(4)
C17 C16 Fe1 70.1(3)
C15 C16 Fe1 70.2(3)
C17 C16 H16A 125.9
C15 C16 H16A 125.9
Fe1 C16 H16A 125.9
C16 C17 C18 108.2(4)
C16 C17 Fe1 69.3(3)
C18 C17 Fe1 71.1(3)
C16 C17 H17A 125.9
C18 C17 H17A 125.9
Fe1 C17 H17A 125.9
C17 C18 C14 108.8(4)
C17 C18 Fe1 67.8(3)
C14 C18 Fe1 72.4(3)
C17 C18 H18A 125.6
C14 C18 H18A 125.6
Fe1 C18 H18A 125.6
N2 C19 C20 129.5(4)
N2 C19 C23 125.2(4)
C20 C19 C23 105.2(4)
N2 C19 Fe1 127.3(3)
C20 C19 Fe1 67.2(2)
C23 C19 Fe1 67.2(2)
N2 C19 Lu1 49.7(2)
C20 C19 Lu1 136.7(3)
C23 C19 Lu1 90.3(3)
Fe1 C19 Lu1 83.23(14)
C19 C20 C21 109.6(4)
C19 C20 Fe1 72.7(3)
C21 C20 Fe1 69.0(3)
C19 C20 H20A 125.2
C21 C20 H20A 125.2
Fe1 C20 H20A 125.2
C22 C21 C20 107.9(4)
C22 C21 Fe1 69.6(3)
C20 C21 Fe1 69.9(3)
C22 C21 H21A 126.1
C20 C21 H21A 126.1
Fe1 C21 H21A 126.1
C21 C22 C23 107.8(4)
C21 C22 Fe1 69.7(3)
C23 C22 Fe1 70.3(3)
C21 C22 H22A 126.1
C23 C22 H22A 126.1
Fe1 C22 H22A 126.1
C22 C23 C19 109.4(4)
C22 C23 Fe1 68.9(3)
C19 C23 Fe1 72.1(3)
C22 C23 H23A 125.3
C19 C23 H23A 125.3
Fe1 C23 H23A 125.3
N1 C24 C25 110.5(3)
N1 C24 C29 114.3(4)
C25 C24 C29 107.8(4)
N1 C24 H24A 108.0
C25 C24 H24A 108.0
C29 C24 H24A 108.0
C33 C25 C26 109.0(4)
C33 C25 C24 109.6(4)
C26 C25 C24 110.7(4)
C33 C25 H25A 109.2
C26 C25 H25A 109.2
C24 C25 H25A 109.2
C25 C26 C27 109.5(4)
C25 C26 H26A 109.8
C27 C26 H26A 109.8
C25 C26 H26B 109.8
C27 C26 H26B 109.8
H26A C26 H26B 108.2
C28 C27 C26 108.3(4)
C28 C27 C32 110.9(4)
C26 C27 C32 109.6(4)
C28 C27 H27A 109.3
C26 C27 H27A 109.3
C32 C27 H27A 109.3
C27 C28 C29 109.5(4)
C27 C28 H28A 109.8
C29 C28 H28A 109.8
C27 C28 H28B 109.8
C29 C28 H28B 109.8
H28A C28 H28B 108.2
C28 C29 C30 109.5(4)
C28 C29 C24 110.0(4)
C30 C29 C24 108.9(4)
C28 C29 H29A 109.5
C30 C29 H29A 109.5
C24 C29 H29A 109.5
C31 C30 C29 110.2(4)
C31 C30 H30A 109.6
C29 C30 H30A 109.6
C31 C30 H30B 109.6
C29 C30 H30B 109.6
H30A C30 H30B 108.1
C32 C31 C33 109.3(4)
C32 C31 C30 109.4(4)
C33 C31 C30 108.5(4)
C32 C31 H31A 109.9
C33 C31 H31A 109.9
C30 C31 H31A 109.9
C31 C32 C27 109.5(4)
C31 C32 H32A 109.8
C27 C32 H32A 109.8
C31 C32 H32B 109.8
C27 C32 H32B 109.8
H32A C32 H32B 108.2
C25 C33 C31 110.4(4)
C25 C33 H33A 109.6
C31 C33 H33A 109.6
C25 C33 H33B 109.6
C31 C33 H33B 109.6
H33A C33 H33B 108.1
N2 C34 C39 112.0(4)
N2 C34 C35 113.6(4)
C39 C34 C35 107.8(4)
N2 C34 H34A 107.7
C39 C34 H34A 107.7
C35 C34 H34A 107.7
C36 C35 C43 108.8(4)
C36 C35 C34 110.3(4)
C43 C35 C34 109.9(4)
C36 C35 H35A 109.3
C43 C35 H35A 109.3
C34 C35 H35A 109.3
C35 C36 C37 109.4(4)
C35 C36 H36A 109.8
C37 C36 H36A 109.8
C35 C36 H36B 109.8
C37 C36 H36B 109.8
H36A C36 H36B 108.2
C38 C37 C36 108.6(4)
C38 C37 C41 110.7(4)
C36 C37 C41 109.1(4)
C38 C37 H37A 109.5
C36 C37 H37A 109.5
C41 C37 H37A 109.5
C39 C38 C37 109.4(4)
C39 C38 H38A 109.8
C37 C38 H38A 109.8
C39 C38 H38B 109.8
C37 C38 H38B 109.8
H38A C38 H38B 108.2
C38 C39 C34 111.2(4)
C38 C39 C40 109.9(4)
C34 C39 C40 108.4(4)
C38 C39 H39A 109.1
C34 C39 H39A 109.1
C40 C39 H39A 109.1
C42 C40 C39 109.4(4)
C42 C40 H40A 109.8
C39 C40 H40A 109.8
C42 C40 H40B 109.8
C39 C40 H40B 109.8
H40A C40 H40B 108.2
C42 C41 C37 109.4(4)
C42 C41 H41A 109.8
C37 C41 H41A 109.8
C42 C41 H41B 109.8
C37 C41 H41B 109.8
H41A C41 H41B 108.2
C41 C42 C43 108.6(4)
C41 C42 C40 110.3(4)
C43 C42 C40 109.5(4)
C41 C42 H42A 109.5
C43 C42 H42A 109.5
C40 C42 H42A 109.5
C42 C43 C35 109.6(4)
C42 C43 H43A 109.7
C35 C43 H43A 109.7
C42 C43 H43B 109.7
C35 C43 H43B 109.7
H43A C43 H43B 108.2

loop_
_geom_bond_atom_site_label_1
_geom_bond_atom_site_label_2
_geom_bond_distance
Lu1 N2 2.220(4)
Lu1 N1 2.233(4)
Lu1 O1 2.372(3)
Lu1 O2 2.383(3)
Lu1 C1 2.395(5)
Lu1 C19 2.851(5)
Lu1 C14 2.857(4)
Lu1 Fe1 3.3424(7)
Fe1 C16 2.016(4)
Fe1 C17 2.026(4)
Fe1 C22 2.028(5)
Fe1 C21 2.028(5)
Fe1 C15 2.040(5)
Fe1 C20 2.040(5)
Fe1 C23 2.047(5)
Fe1 C18 2.070(5)
Fe1 C19 2.113(4)
Fe1 C14 2.136(5)
N1 C14 1.393(6)
N1 C24 1.476(5)
N2 C19 1.396(5)
N2 C34 1.470(5)
O1 C11 1.442(5)
O1 C10 1.450(5)
O2 C12 1.433(5)
O2 C13 1.436(5)
C1 C2 1.471(6)
C1 H1A 0.9900
C1 H1B 0.9900
C2 C3 1.410(6)
C2 C7 1.411(6)
C3 C4 1.388(6)
C3 H3A 0.9500
C4 C5 1.386(6)
C4 C8 1.508(6)
C5 C6 1.389(6)
C5 H5A 0.9500
C6 C7 1.381(6)
C6 C9 1.511(6)
C7 H7A 0.9500
C8 H8A 0.9800
C8 H8B 0.9800
C8 H8C 0.9800
C9 H9A 0.9800
C9 H9B 0.9800
C9 H9C 0.9800
C10 H10A 0.9800
C10 H10B 0.9800
C10 H10C 0.9800
C11 C12 1.490(6)
C11 H11A 0.9900
C11 H11B 0.9900
C12 H12A 0.9900
C12 H12B 0.9900
C13 H13A 0.9800
C13 H13B 0.9800
C13 H13C 0.9800
C14 C15 1.443(6)
C14 C18 1.444(6)
C15 C16 1.433(6)
C15 H15A 1.0000
C16 C17 1.403(6)
C16 H16A 1.0000
C17 C18 1.437(6)
C17 H17A 1.0000
C18 H18A 1.0000
C19 C20 1.428(6)
C19 C23 1.448(6)
C20 C21 1.429(6)
C20 H20A 1.0000
C21 C22 1.411(6)
C21 H21A 1.0000
C22 C23 1.422(6)
C22 H22A 1.0000
C23 H23A 1.0000
C24 C25 1.534(6)
C24 C29 1.549(6)
C24 H24A 1.0000
C25 C33 1.526(6)
C25 C26 1.530(6)
C25 H25A 1.0000
C26 C27 1.534(6)
C26 H26A 0.9900
C26 H26B 0.9900
C27 C28 1.522(6)
C27 C32 1.537(7)
C27 H27A 1.0000
C28 C29 1.538(6)
C28 H28A 0.9900
C28 H28B 0.9900
C29 C30 1.540(6)
C29 H29A 1.0000
C30 C31 1.535(7)
C30 H30A 0.9900
C30 H30B 0.9900
C31 C32 1.521(7)
C31 C33 1.530(6)
C31 H31A 1.0000
C32 H32A 0.9900
C32 H32B 0.9900
C33 H33A 0.9900
C33 H33B 0.9900
C34 C39 1.530(6)
C34 C35 1.555(6)
C34 H34A 1.0000
C35 C36 1.531(6)
C35 C43 1.533(6)
C35 H35A 1.0000
C36 C37 1.537(6)
C36 H36A 0.9900
C36 H36B 0.9900
C37 C38 1.529(7)
C37 C41 1.540(6)
C37 H37A 1.0000
C38 C39 1.527(6)
C38 H38A 0.9900
C38 H38B 0.9900
C39 C40 1.544(6)
C39 H39A 1.0000
C40 C42 1.538(7)
C40 H40A 0.9900
C40 H40B 0.9900
C41 C42 1.521(7)
C41 H41A 0.9900
C41 H41B 0.9900
C42 C43 1.527(6)
C42 H42A 1.0000
C43 H43A 0.9900
C43 H43B 0.9900
